data_9006568
loop_
_publ_author_name
'Kudoh, Y.'
'Kanzaki, M.'

_publ_section_title
;Crystal chemical characteristics of alpha-CaSi2O5, a new high pressure
 calcium silicate with five-coordinated silicon synthesized at 1500 C and 10
 GPa
;
_journal_name_full 'Physics and Chemistry of Minerals'
_journal_page_first 429
_journal_page_last 433
_journal_paper_doi 10.1007/s002690050132
_journal_volume 25
_journal_year 1998
_chemical_formula_structural CaSi2O5
_chemical_formula_sum 'Ca O5 Si2'
_space_group_IT_number 2
_symmetry_space_group_name_Hall '-P 1'
_symmetry_space_group_name_H-M 'P -1'
_cell_angle_alpha 81.43
_cell_angle_beta 84.82
_cell_angle_gamma 69.60
_cell_length_a 7.243
_cell_length_b 7.546
_cell_length_c 6.501
_cell_formula_units_Z 4
_cell_volume 329.031
_database_code_amcsd 0008150
_exptl_crystal_density_diffrn 3.558
_exptl_crystal_pressure_history 'synthesized at 1500 C and 10 GPa'
_exptl_crystal_thermal_history 'synthesized at 1500 C'
_cod_original_formula_sum 'Ca Si2 O5'
_cod_database_code 9006568
_amcsd_formula_title CaSi2O5

loop_
_space_group_symop_operation_xyz
x,y,z
-x,-y,-z

loop_
_atom_site_aniso_label
_atom_site_aniso_U_11
_atom_site_aniso_U_22
_atom_site_aniso_U_33
_atom_site_aniso_U_12
_atom_site_aniso_U_13
_atom_site_aniso_U_23
Ca1 0.00360 0.00930 0.00680 -0.00140 0.00190 -0.00110
Ca2 0.00530 0.00680 0.00950 0.00040 0.00080 0.00020
Si1 0.00300 0.00700 0.00500 -0.00080 0.00210 0.00040
Si2 0.00300 0.00900 0.00400 -0.00260 0.00200 0.00130
Si3 0.00280 0.00620 0.00510 -0.00020 0.00180 0.00170
Si4 0.00290 0.00630 0.00290 -0.00090 0.00170 0.00180
Si5 0.00200 0.00640 0.00450 0.00050 0.00180 0.00250
O1 0.00600 0.00800 0.00500 -0.00200 0.00100 0.00700
O3 0.00400 0.00700 0.00600 -0.00100 0.00400 -0.00200
O4 0.01000 0.01300 0.00900 -0.00600 0.00200 0.00200
O5 0.00100 0.00900 0.00900 0.00000 0.00400 0.00100
O6 0.01000 0.01200 0.00600 -0.00500 0.00100 0.00100
O7 0.00300 0.01400 0.00700 0.00000 -0.00100 0.00200
O8 0.00700 0.00900 0.00400 -0.00500 0.00200 0.00400
O9 0.00500 0.00700 0.00500 -0.00200 0.00500 0.00100
O10 0.00600 0.01400 0.00500 -0.00300 0.00000 0.00300

loop_
_atom_site_label
_atom_site_fract_x
_atom_site_fract_y
_atom_site_fract_z
_atom_site_U_iso_or_equiv
Ca1 -0.45800 -0.31960 0.18200 0.00697
Ca2 -0.02900 -0.21420 0.38910 0.00798
Si1 0.50000 0.00000 0.50000 0.00557
Si2 0.00000 0.50000 0.00000 0.00570
Si3 -0.24740 0.22230 0.19930 0.00545
Si4 -0.19830 -0.07040 -0.12530 0.00456
Si5 0.31650 0.42050 0.34140 0.00532
O1 0.00270 0.09860 0.28440 0.00709
O2 0.50040 0.36690 0.17230 0.00671
O3 -0.15670 -0.25660 0.05080 0.00583
O4 0.30120 -0.38790 0.42950 0.01064
O5 -0.18820 0.41680 0.11570 0.00709
O6 -0.22430 0.12210 -0.02300 0.00912
O7 -0.10140 -0.45930 -0.25070 0.00950
O8 -0.30460 0.06650 0.37990 0.00659
O9 0.34870 0.24050 -0.47500 0.00608
O10 0.40000 0.01610 0.24470 0.00861

loop_
_cod_related_entry_id
_cod_related_entry_database
_cod_related_entry_code
1 AMCSD 0008150
